data_4119801
loop_
_publ_author_name
'Jun He'
'Meiqin Zha'
'Jieshun Cui'
'Matthias Zeller'
'Allen D. Hunter'
'Shek-Man Yiu'
'Shuit-Tong Lee'
'Zhengtao Xu'

_publ_section_title
;
 Convenient Detection of Pd(II) by a Metal-Organic Framework with Sulfur
 and Olefin Functions
;
_journal_name_full 'Journal of the American Chemical Society'
_journal_page_first 7807
_journal_page_last 7810
_journal_paper_doi 10.1021/ja401479j
_journal_volume 135
_journal_year 2013
_chemical_formula_sum 'C42 H42 O13 S6 Zn4'
_chemical_formula_weight 1208.74
_chemical_name_systematic
; 
 ? 
;
_space_group_IT_number 225
_symmetry_cell_setting cubic
_symmetry_space_group_name_Hall '-F 4 2 3'
_symmetry_space_group_name_H-M 'F m -3 m'
_atom_sites_solution_hydrogens geom
_atom_sites_solution_primary direct
_atom_sites_solution_secondary difmap
_audit_creation_method SHELXL-97
_cell_angle_alpha 90.00
_cell_angle_beta 90.00
_cell_angle_gamma 90.00
_cell_formula_units_Z 8
_cell_length_a 25.6567(16)
_cell_length_b 25.6567(16)
_cell_length_c 25.6567(16)
_cell_measurement_reflns_used 1793
_cell_measurement_temperature 100(2)
_cell_measurement_theta_max 21.94
_cell_measurement_theta_min 2.25
_cell_volume 16888.9(18)
_computing_cell_refinement 'Apex2 v2011.2-0'
_computing_data_collection 'Apex2 v2011.2-0 (Bruker, 2011)'
_computing_data_reduction 'Apex2 v2011.2-0'
_computing_molecular_graphics 'SHELXTL 6.14'
_computing_publication_material 'SHELXTL 6.14'
_computing_structure_refinement
;  
SHELXTL 6.14, Shelxle (H\"ubschle et al., 2011)
;
_computing_structure_solution 'SHELXTL 6.14 (Bruker, 2003; Sheldrick, 2008)'
_diffrn_ambient_temperature 100(2)
_diffrn_measured_fraction_theta_full 0.984
_diffrn_measured_fraction_theta_max 0.982
_diffrn_measurement_device_type 'Bruker AXS SMART APEX CCD diffractometer'
_diffrn_measurement_method '\w scans'
_diffrn_radiation_monochromator graphite
_diffrn_radiation_source 'fine-focus sealed tube'
_diffrn_radiation_type MoK\a
_diffrn_radiation_wavelength 0.71073
_diffrn_reflns_av_R_equivalents 0.0476
_diffrn_reflns_av_sigmaI/netI 0.0334
_diffrn_reflns_limit_h_max 11
_diffrn_reflns_limit_h_min -32
_diffrn_reflns_limit_k_max 29
_diffrn_reflns_limit_k_min -30
_diffrn_reflns_limit_l_max 33
_diffrn_reflns_limit_l_min -8
_diffrn_reflns_number 9741
_diffrn_reflns_theta_full 28.00
_diffrn_reflns_theta_max 28.25
_diffrn_reflns_theta_min 2.25
_diffrn_standards_number 0
_exptl_absorpt_coefficient_mu 1.306
_exptl_absorpt_correction_T_max 0.7461
_exptl_absorpt_correction_T_min 0.6394
_exptl_absorpt_correction_type multi-scan
_exptl_absorpt_process_details 'Apex2  v2011.2-0 (Bruker, 2011)'
_exptl_crystal_colour yellow
_exptl_crystal_density_diffrn 0.951
_exptl_crystal_description block
_exptl_crystal_F_000 4912
_exptl_crystal_size_max 0.30
_exptl_crystal_size_mid 0.26
_exptl_crystal_size_min 0.15
_refine_diff_density_max 1.290
_refine_diff_density_min -0.596
_refine_diff_density_rms 0.162
_refine_ls_extinction_coef 0.0003(2)
_refine_ls_extinction_expression Fc^*^=kFc[1+0.001xFc^2^\l^3^/sin(2\q)]^-1/4^
_refine_ls_extinction_method SHELXL
_refine_ls_goodness_of_fit_ref 1.463
_refine_ls_hydrogen_treatment constr
_refine_ls_matrix_type full
_refine_ls_number_parameters 66
_refine_ls_number_reflns 1084
_refine_ls_number_restraints 29
_refine_ls_restrained_S_all 1.457
_refine_ls_R_factor_all 0.1533
_refine_ls_R_factor_gt 0.1089
_refine_ls_shift/su_max 0.000
_refine_ls_shift/su_mean 0.000
_refine_ls_structure_factor_coef Fsqd
_refine_ls_weighting_details 'calc w=1/[\s^2^(Fo^2^)+(0.2000P)^2^+0.0000P] where P=(Fo^2^+2Fc^2^)/3'
_refine_ls_weighting_scheme calc
_refine_ls_wR_factor_gt 0.3239
_refine_ls_wR_factor_ref 0.3856
_reflns_number_gt 615
_reflns_number_total 1084
_reflns_threshold_expression I>2\s(I)
_cod_data_source_file ja401479j_si_002_3.cif
_cod_data_source_block ASMOF-5Hg
_cod_database_code 4119801

loop_
_symmetry_equiv_pos_as_xyz
'x, y, z'
'-x, -y, z'
'-x, y, -z'
'x, -y, -z'
'z, x, y'
'z, -x, -y'
'-z, -x, y'
'-z, x, -y'
'y, z, x'
'-y, z, -x'
'y, -z, -x'
'-y, -z, x'
'y, x, -z'
'-y, -x, -z'
'y, -x, z'
'-y, x, z'
'x, z, -y'
'-x, z, y'
'-x, -z, -y'
'x, -z, y'
'z, y, -x'
'z, -y, x'
'-z, y, x'
'-z, -y, -x'
'x, y+1/2, z+1/2'
'-x, -y+1/2, z+1/2'
'-x, y+1/2, -z+1/2'
'x, -y+1/2, -z+1/2'
'z, x+1/2, y+1/2'
'z, -x+1/2, -y+1/2'
'-z, -x+1/2, y+1/2'
'-z, x+1/2, -y+1/2'
'y, z+1/2, x+1/2'
'-y, z+1/2, -x+1/2'
'y, -z+1/2, -x+1/2'
'-y, -z+1/2, x+1/2'
'y, x+1/2, -z+1/2'
'-y, -x+1/2, -z+1/2'
'y, -x+1/2, z+1/2'
'-y, x+1/2, z+1/2'
'x, z+1/2, -y+1/2'
'-x, z+1/2, y+1/2'
'-x, -z+1/2, -y+1/2'
'x, -z+1/2, y+1/2'
'z, y+1/2, -x+1/2'
'z, -y+1/2, x+1/2'
'-z, y+1/2, x+1/2'
'-z, -y+1/2, -x+1/2'
'x+1/2, y, z+1/2'
'-x+1/2, -y, z+1/2'
'-x+1/2, y, -z+1/2'
'x+1/2, -y, -z+1/2'
'z+1/2, x, y+1/2'
'z+1/2, -x, -y+1/2'
'-z+1/2, -x, y+1/2'
'-z+1/2, x, -y+1/2'
'y+1/2, z, x+1/2'
'-y+1/2, z, -x+1/2'
'y+1/2, -z, -x+1/2'
'-y+1/2, -z, x+1/2'
'y+1/2, x, -z+1/2'
'-y+1/2, -x, -z+1/2'
'y+1/2, -x, z+1/2'
'-y+1/2, x, z+1/2'
'x+1/2, z, -y+1/2'
'-x+1/2, z, y+1/2'
'-x+1/2, -z, -y+1/2'
'x+1/2, -z, y+1/2'
'z+1/2, y, -x+1/2'
'z+1/2, -y, x+1/2'
'-z+1/2, y, x+1/2'
'-z+1/2, -y, -x+1/2'
'x+1/2, y+1/2, z'
'-x+1/2, -y+1/2, z'
'-x+1/2, y+1/2, -z'
'x+1/2, -y+1/2, -z'
'z+1/2, x+1/2, y'
'z+1/2, -x+1/2, -y'
'-z+1/2, -x+1/2, y'
'-z+1/2, x+1/2, -y'
'y+1/2, z+1/2, x'
'-y+1/2, z+1/2, -x'
'y+1/2, -z+1/2, -x'
'-y+1/2, -z+1/2, x'
'y+1/2, x+1/2, -z'
'-y+1/2, -x+1/2, -z'
'y+1/2, -x+1/2, z'
'-y+1/2, x+1/2, z'
'x+1/2, z+1/2, -y'
'-x+1/2, z+1/2, y'
'-x+1/2, -z+1/2, -y'
'x+1/2, -z+1/2, y'
'z+1/2, y+1/2, -x'
'z+1/2, -y+1/2, x'
'-z+1/2, y+1/2, x'
'-z+1/2, -y+1/2, -x'
'-x, -y, -z'
'x, y, -z'
'x, -y, z'
'-x, y, z'
'-z, -x, -y'
'-z, x, y'
'z, x, -y'
'z, -x, y'
'-y, -z, -x'
'y, -z, x'
'-y, z, x'
'y, z, -x'
'-y, -x, z'
'y, x, z'
'-y, x, -z'
'y, -x, -z'
'-x, -z, y'
'x, -z, -y'
'x, z, y'
'-x, z, -y'
'-z, -y, x'
'-z, y, -x'
'z, -y, -x'
'z, y, x'
'-x, -y+1/2, -z+1/2'
'x, y+1/2, -z+1/2'
'x, -y+1/2, z+1/2'
'-x, y+1/2, z+1/2'
'-z, -x+1/2, -y+1/2'
'-z, x+1/2, y+1/2'
'z, x+1/2, -y+1/2'
'z, -x+1/2, y+1/2'
'-y, -z+1/2, -x+1/2'
'y, -z+1/2, x+1/2'
'-y, z+1/2, x+1/2'
'y, z+1/2, -x+1/2'
'-y, -x+1/2, z+1/2'
'y, x+1/2, z+1/2'
'-y, x+1/2, -z+1/2'
'y, -x+1/2, -z+1/2'
'-x, -z+1/2, y+1/2'
'x, -z+1/2, -y+1/2'
'x, z+1/2, y+1/2'
'-x, z+1/2, -y+1/2'
'-z, -y+1/2, x+1/2'
'-z, y+1/2, -x+1/2'
'z, -y+1/2, -x+1/2'
'z, y+1/2, x+1/2'
'-x+1/2, -y, -z+1/2'
'x+1/2, y, -z+1/2'
'x+1/2, -y, z+1/2'
'-x+1/2, y, z+1/2'
'-z+1/2, -x, -y+1/2'
'-z+1/2, x, y+1/2'
'z+1/2, x, -y+1/2'
'z+1/2, -x, y+1/2'
'-y+1/2, -z, -x+1/2'
'y+1/2, -z, x+1/2'
'-y+1/2, z, x+1/2'
'y+1/2, z, -x+1/2'
'-y+1/2, -x, z+1/2'
'y+1/2, x, z+1/2'
'-y+1/2, x, -z+1/2'
'y+1/2, -x, -z+1/2'
'-x+1/2, -z, y+1/2'
'x+1/2, -z, -y+1/2'
'x+1/2, z, y+1/2'
'-x+1/2, z, -y+1/2'
'-z+1/2, -y, x+1/2'
'-z+1/2, y, -x+1/2'
'z+1/2, -y, -x+1/2'
'z+1/2, y, x+1/2'
'-x+1/2, -y+1/2, -z'
'x+1/2, y+1/2, -z'
'x+1/2, -y+1/2, z'
'-x+1/2, y+1/2, z'
'-z+1/2, -x+1/2, -y'
'-z+1/2, x+1/2, y'
'z+1/2, x+1/2, -y'
'z+1/2, -x+1/2, y'
'-y+1/2, -z+1/2, -x'
'y+1/2, -z+1/2, x'
'-y+1/2, z+1/2, x'
'y+1/2, z+1/2, -x'
'-y+1/2, -x+1/2, z'
'y+1/2, x+1/2, z'
'-y+1/2, x+1/2, -z'
'y+1/2, -x+1/2, -z'
'-x+1/2, -z+1/2, y'
'x+1/2, -z+1/2, -y'
'x+1/2, z+1/2, y'
'-x+1/2, z+1/2, -y'
'-z+1/2, -y+1/2, x'
'-z+1/2, y+1/2, -x'
'z+1/2, -y+1/2, -x'
'z+1/2, y+1/2, x'

loop_
_atom_site_label
_atom_site_type_symbol
_atom_site_fract_x
_atom_site_fract_y
_atom_site_fract_z
_atom_site_U_iso_or_equiv
_atom_site_adp_type
_atom_site_occupancy
_atom_site_symmetry_multiplicity
_atom_site_calc_flag
_atom_site_refinement_flags
_atom_site_disorder_assembly
_atom_site_disorder_group
C1 C 0.2500 0.3880(5) 0.2500 0.089(4) Uani 1 4 d S . .
C2 C 0.2500 0.4473(5) 0.2500 0.088(4) Uani 1 4 d S . .
C3 C 0.2103(7) 0.4723(6) 0.2292(8) 0.104(10) Uani 0.50 1 d PD . .
H3 H 0.1850 0.4618 0.2047 0.125 Uiso 0.25 1 d PR A 2
O1 O 0.2500 0.2500 0.2500 0.065(4) Uani 1 24 d S . .
O2 O 0.2193(2) 0.3668(3) 0.2193(2) 0.102(2) Uani 1 2 d S . .
S1 S 0.1593(9) 0.4466(4) 0.1880(11) 0.24(2) Uani 0.25 1 d PDU B -1
C4 C 0.109(2) 0.492(3) 0.1710(18) 0.20(2) Uani 0.25 1 d PDU B -1
H4A H 0.0935 0.5068 0.2034 0.243 Uiso 0.25 1 calc PR B -1
H4B H 0.1242 0.5215 0.1513 0.243 Uiso 0.25 1 calc PR B -1
C5 C 0.0647(11) 0.469(4) 0.139(3) 0.32(6) Uani 0.25 1 d PDU B -1
H5 H 0.0345 0.4562 0.1561 0.379 Uiso 0.5 2 calc PR B -1
C6 C 0.067(3) 0.465(3) 0.088(3) 0.29(6) Uani 0.25 1 d PDU B -1
H6A H 0.0963 0.4772 0.0692 0.354 Uiso 0.25 1 calc PR B -1
H6B H 0.0382 0.4500 0.0690 0.354 Uiso 0.25 1 calc PR B -1
Zn1 Zn 0.20645(3) 0.29355(3) 0.20645(3) 0.0604(9) Uani 1 6 d S . .

loop_
_atom_site_aniso_label
_atom_site_aniso_U_11
_atom_site_aniso_U_22
_atom_site_aniso_U_33
_atom_site_aniso_U_23
_atom_site_aniso_U_13
_atom_site_aniso_U_12
C1 0.105(6) 0.058(7) 0.105(6) 0.000 0.000(9) 0.000
C2 0.108(7) 0.048(6) 0.108(7) 0.000 -0.004(8) 0.000
C3 0.094(13) 0.073(7) 0.15(2) -0.033(9) -0.021(15) -0.003(7)
O1 0.065(4) 0.065(4) 0.065(4) 0.000 0.000 0.000
O2 0.123(4) 0.060(4) 0.123(4) 0.002(3) -0.027(5) 0.002(3)
S1 0.188(18) 0.084(6) 0.44(5) 0.024(11) -0.16(3) -0.028(8)
C4 0.29(5) 0.12(4) 0.20(3) 0.01(4) 0.00(3) 0.02(4)
C5 0.18(6) 0.42(11) 0.35(9) 0.05(7) 0.04(6) -0.06(6)
C6 0.22(7) 0.31(7) 0.36(9) -0.13(6) 0.10(6) -0.04(5)
Zn1 0.0604(9) 0.0604(9) 0.0604(9) 0.0015(3) -0.0015(3) 0.0015(3)

loop_
_atom_type_symbol
_atom_type_description
_atom_type_scat_dispersion_real
_atom_type_scat_dispersion_imag
_atom_type_scat_source
C C 0.0033 0.0016 'International Tables Vol C Tables 4.2.6.8 and 6.1.1.4'
H H 0.0000 0.0000 'International Tables Vol C Tables 4.2.6.8 and 6.1.1.4'
N N 0.0061 0.0033 'International Tables Vol C Tables 4.2.6.8 and 6.1.1.4'
O O 0.0106 0.0060 'International Tables Vol C Tables 4.2.6.8 and 6.1.1.4'
S S 0.1246 0.1234 'International Tables Vol C Tables 4.2.6.8 and 6.1.1.4'
Zn Zn 0.2839 1.4301 'International Tables Vol C Tables 4.2.6.8 and 6.1.1.4'
Hg Hg -2.3894 9.2266 'International Tables Vol C Tables 4.2.6.8 and 6.1.1.4'
Cl Cl 0.1484 0.1585 'International Tables Vol C Tables 4.2.6.8 and 6.1.1.4'

loop_
_geom_angle_atom_site_label_1
_geom_angle_atom_site_label_2
_geom_angle_atom_site_label_3
_geom_angle
_geom_angle_site_symmetry_1
_geom_angle_site_symmetry_3
O2 C1 O2 127.9(12) 51 .
O2 C1 C2 116.0(6) 51 .
O2 C1 C2 116.0(6) . .
C3 C2 C3 121.7(15) . 51
C3 C2 C3 112.9(15) 120 51
C3 C2 C3 112.9(15) . 166
C3 C2 C3 121.7(15) 120 166
C3 C2 C1 119.1(7) . .
C3 C2 C1 119.1(7) 120 .
C3 C2 C1 119.1(7) 51 .
C3 C2 C1 119.1(7) 166 .
C2 C3 C3 119.1(7) . 99_565
C2 C3 S1 128.3(12) . .
C3 C3 S1 111.4(7) 99_565 .
C3 C3 S1 111.8(8) 22_565 .
C2 C3 S1 115.1(13) . 120
C3 C3 S1 109.3(6) 99_565 120
C2 C3 H3 131.7 . .
C3 C3 H3 106.5 99_565 .
C3 C3 H3 105.2 22_565 .
Zn1 O1 Zn1 109.5 74 28
Zn1 O1 Zn1 109.5 74 51
Zn1 O1 Zn1 109.5 28 51
Zn1 O1 Zn1 109.5 74 .
Zn1 O1 Zn1 109.5 28 .
Zn1 O1 Zn1 109.5 51 .
C1 O2 Zn1 129.9(7) . .
C4 S1 C3 115(2) . .
C4 S1 C3 120(3) . 120
C3 S1 C3 20.1(14) . 120
C4 S1 H3 111.8 . .
C5 C4 S1 114.1(19) . .
C5 C4 H4A 108.7 . .
S1 C4 H4A 108.7 . .
C5 C4 H4B 108.7 . .
S1 C4 H4B 108.7 . .
H4A C4 H4B 107.6 . .
C6 C5 C4 123(3) . .
C6 C5 H5 118.5 . .
C4 C5 H5 118.5 . .
C5 C6 H6A 120.0 . .
C5 C6 H6B 120.0 . .
H6A C6 H6B 120.0 . .
O1 Zn1 O2 111.4(2) . .
O1 Zn1 O2 111.4(2) . 30
O2 Zn1 O2 107.5(3) . 30
O1 Zn1 O2 111.4(2) . 84
O2 Zn1 O2 107.5(3) . 84
O2 Zn1 O2 107.5(3) 30 84

loop_
_geom_bond_atom_site_label_1
_geom_bond_atom_site_label_2
_geom_bond_distance
_geom_bond_site_symmetry_2
C1 O2 1.241(9) 51
C1 O2 1.241(9) .
C1 C2 1.520(17) .
C2 C3 1.316(18) .
C2 C3 1.316(18) 120
C2 C3 1.316(18) 51
C2 C3 1.316(18) 166
C3 C3 1.42(3) 99_565
C3 C3 1.58(4) 22_565
C3 S1 1.806(17) .
C3 S1 1.99(2) 120
C3 H3 0.9431 .
O1 Zn1 1.9352(15) 74
O1 Zn1 1.9353(15) 28
O1 Zn1 1.9353(15) 51
O1 Zn1 1.9353(15) .
O2 Zn1 1.936(7) .
S1 C4 1.81(3) .
S1 C3 1.99(2) 120
C4 C5 1.52(2) .
C4 H4A 0.9900 .
C4 H4B 0.9900 .
C5 C6 1.31(2) .
C5 H5 0.9500 .
C6 H6A 0.9500 .
C6 H6B 0.9500 .
Zn1 O2 1.936(7) 30
Zn1 O2 1.936(7) 84

loop_
_geom_torsion_atom_site_label_1
_geom_torsion_atom_site_label_2
_geom_torsion_atom_site_label_3
_geom_torsion_atom_site_label_4
_geom_torsion
_geom_torsion_site_symmetry_1
_geom_torsion_site_symmetry_4
O2 C1 C2 C3 -162.6(12) 51 .
O2 C1 C2 C3 17.4(12) . .
O2 C1 C2 C3 162.6(12) 51 120
O2 C1 C2 C3 -17.4(12) . 120
O2 C1 C2 C3 17.4(12) 51 51
O2 C1 C2 C3 -162.6(12) . 51
O2 C1 C2 C3 -17.4(12) 51 166
O2 C1 C2 C3 162.6(12) . 166
C3 C2 C3 C3 81.3(6) 51 120
C3 C2 C3 C3 114.1(16) 166 120
C1 C2 C3 C3 -98.7(6) . 120
C3 C2 C3 C3 -81.3(6) 120 99_565
C3 C2 C3 C3 -0.001(6) 51 99_565
C3 C2 C3 C3 33(2) 166 99_565
C1 C2 C3 C3 179.997(4) . 99_565
C3 C2 C3 C3 -55.3(18) 120 22_565
C3 C2 C3 C3 26.0(12) 51 22_565
C3 C2 C3 C3 59(3) 166 22_565
C1 C2 C3 C3 -154.0(12) . 22_565
C3 C2 C3 S1 85(2) 120 .
C3 C2 C3 S1 166(3) 51 .
C3 C2 C3 S1 -160.7(15) 166 .
C1 C2 C3 S1 -14(3) . .
C3 C2 C3 S1 51.5(16) 120 120
C3 C2 C3 S1 132.8(19) 51 120
C3 C2 C3 S1 165.5(10) 166 120
C1 C2 C3 S1 -47.2(19) . 120
O2 C1 O2 Zn1 -0.002(2) 51 .
C2 C1 O2 Zn1 180.000(1) . .
C3 C3 S1 C4 -109(3) 120 .
C2 C3 S1 C4 176(3) . .
C3 C3 S1 C4 -17(3) 99_565 .
C3 C3 S1 C4 -45(4) 22_565 .
S1 C3 S1 C4 -109(3) 120 .
C2 C3 S1 C3 -75(2) . 120
C3 C3 S1 C3 92.2(5) 99_565 120
C3 C3 S1 C3 64(2) 22_565 120
S1 C3 S1 C3 -0.009(4) 120 120
C3 S1 C4 C5 -177(4) . .
C3 S1 C4 C5 161(4) 120 .
S1 C4 C5 C6 -86(8) . .
Zn1 O1 Zn1 O2 -120.0 74 .
Zn1 O1 Zn1 O2 120.0 28 .
Zn1 O1 Zn1 O2 0.0 51 .
Zn1 O1 Zn1 O2 0.0 74 30
Zn1 O1 Zn1 O2 -120.0 28 30
Zn1 O1 Zn1 O2 120.0 51 30
Zn1 O1 Zn1 O2 120.0 74 84
Zn1 O1 Zn1 O2 0.0 28 84
Zn1 O1 Zn1 O2 -120.0 51 84
C1 O2 Zn1 O1 0.000(1) . .
C1 O2 Zn1 O2 -122.3(3) . 30
C1 O2 Zn1 O2 122.2(3) . 84
